data_4519493
loop_
_publ_author_name
'Rahman Al Ahmad, Abdel'
'Maris, Thierry'
'Wuest, James D.'

_publ_section_title
;
 Hiding in Plain Sight: Polymorphs of Riluzole
;
_journal_name_full 'Crystal Growth & Design'
_journal_page_first 3029
_journal_page_last 3036
_journal_paper_doi 10.1021/acs.cgd.5c00089
_journal_volume 25
_journal_year 2025
_chemical_formula_moiety 'C8 H5 F3 N2 O S'
_chemical_formula_sum 'C8 H5 F3 N2 O S'
_chemical_formula_weight 234.20
_chemical_name_common Riluzole
_chemical_name_systematic 6-(trifluoromethoxy)-1,3-benzothiazol-2-amine
_space_group_crystal_system triclinic
_space_group_IT_number 2
_space_group_name_Hall '-P 1'
_space_group_name_H-M_alt 'P -1'
_atom_sites_solution_hydrogens mixed
_atom_sites_solution_primary dual
_audit_creation_date 2024-01-19
_audit_creation_method
;
Olex2 1.5
(compiled 2023.08.24 svn.re1ec1418 for OlexSys, GUI svn.r6817)
;
_cell_angle_alpha 78.292(4)
_cell_angle_beta 84.560(4)
_cell_angle_gamma 89.333(4)
_cell_formula_units_Z 8
_cell_length_a 8.1173(5)
_cell_length_b 11.7709(8)
_cell_length_c 19.8307(14)
_cell_measurement_reflns_used 9388
_cell_measurement_temperature 150
_cell_measurement_theta_max 56.880
_cell_measurement_theta_min 3.522
_cell_volume 1846.9(2)
_computing_cell_refinement
;
SAINT (2020) V8.40B; Integration Software for Single Crystal Data.
Bruker AXS Inc., Madison, WI 53719-1173.
;
_computing_data_collection
;
APEX 4 (2022) Bruker AXS Inc., Madison, WI 53719-1173.
;
_computing_data_reduction
;
SAINT (2020) V8.40B; Integration Software for Single Crystal Data.
Bruker AXS Inc., Madison, WI 53719-1173.
;
_computing_molecular_graphics 'Olex2 1.5 (Dolomanov et al., 2009)'
_computing_publication_material 'Olex2 1.5 (Dolomanov et al., 2009)'
_computing_structure_refinement 'XL  (Sheldrick, 2008)'
_computing_structure_solution 'SHELXT 2018/2 (Sheldrick, 2018)'
_diffrn_ambient_temperature 150
_diffrn_detector 'CMOS Area detector'
_diffrn_detector_area_resol_mean 10.42
_diffrn_detector_type 'Bruker CMOS Photon III '
_diffrn_measured_fraction_theta_full 1.000
_diffrn_measured_fraction_theta_max 0.994
_diffrn_measurement_device 'k-geometry diffractometer'
_diffrn_measurement_device_type 'Bruker Venture Metaljet'
_diffrn_measurement_method '\w and \f scans'
_diffrn_radiation_collimation 'Focusing mirrors'
_diffrn_radiation_monochromator 'Helios MX Mirror Optics'
_diffrn_radiation_probe x-ray
_diffrn_radiation_type 'Ga K\a'
_diffrn_radiation_wavelength 1.34139
_diffrn_reflns_av_R_equivalents 0.0666
_diffrn_reflns_av_unetI/netI 0.0464
_diffrn_reflns_Laue_measured_fraction_full 1.000
_diffrn_reflns_Laue_measured_fraction_max 0.994
_diffrn_reflns_limit_h_max 10
_diffrn_reflns_limit_h_min -10
_diffrn_reflns_limit_k_max 14
_diffrn_reflns_limit_k_min -14
_diffrn_reflns_limit_l_max 24
_diffrn_reflns_limit_l_min -24
_diffrn_reflns_number 44950
_diffrn_reflns_point_group_measured_fraction_full 1.000
_diffrn_reflns_point_group_measured_fraction_max 0.994
_diffrn_reflns_theta_full 53.594
_diffrn_reflns_theta_max 57.156
_diffrn_reflns_theta_min 3.336
_diffrn_source 'Metal Jet'
_diffrn_source_current 2.86
_diffrn_source_power 0.19937059999999998
_diffrn_source_target Ga
_diffrn_source_type 'Gallium Liquid Metal Jet Source'
_diffrn_source_voltage 69.71
_exptl_absorpt_coefficient_mu 2.218
_exptl_absorpt_correction_T_max 0.2798
_exptl_absorpt_correction_T_min 0.1505
_exptl_absorpt_correction_type multi-scan
_exptl_absorpt_process_details
;
SADABS-2016/2 (Bruker,2016/2) was used for absorption correction.
wR2(int) was 0.1362 before and 0.0841 after correction.
The Ratio of minimum to maximum transmission is 0.5379.
The \l/2 correction factor is Not present.
;
_exptl_crystal_colour 'clear light colourless'
_exptl_crystal_colour_lustre clear
_exptl_crystal_colour_modifier light
_exptl_crystal_colour_primary colourless
_exptl_crystal_density_diffrn 1.684
_exptl_crystal_description plate
_exptl_crystal_F_000 944
_exptl_crystal_size_max 0.17
_exptl_crystal_size_mid 0.15
_exptl_crystal_size_min 0.05
_refine_diff_density_max 0.515
_refine_diff_density_min -0.542
_refine_diff_density_rms 0.079
_refine_ls_extinction_coef .
_refine_ls_extinction_method none
_refine_ls_goodness_of_fit_ref 1.100
_refine_ls_hydrogen_treatment mixed
_refine_ls_matrix_type full
_refine_ls_number_parameters 565
_refine_ls_number_reflns 7545
_refine_ls_number_restraints 28
_refine_ls_restrained_S_all 1.098
_refine_ls_R_factor_all 0.0797
_refine_ls_R_factor_gt 0.0615
_refine_ls_shift/su_max 0.001
_refine_ls_shift/su_mean 0.000
_refine_ls_structure_factor_coef Fsqd
_refine_ls_weighting_details 'w=1/[\s^2^(Fo^2^)+(0.0449P)^2^+4.4136P] where P=(Fo^2^+2Fc^2^)/3'
_refine_ls_weighting_scheme calc
_refine_ls_wR_factor_gt 0.1437
_refine_ls_wR_factor_ref 0.1522
_reflns_Friedel_coverage 0.000
_reflns_Friedel_fraction_full .
_reflns_Friedel_fraction_max .
_reflns_number_gt 6102
_reflns_number_total 7545
_reflns_threshold_expression 'I > 2\s(I)'
_cod_data_source_file RZ_P1_150K_jw2660_4_-Form_I.cif
_cod_data_source_block jw26604
_cod_database_code 4519493

loop_
_space_group_symop_id
_space_group_symop_operation_xyz
1 'x, y, z'
2 '-x, -y, -z'

loop_
_atom_site_label
_atom_site_type_symbol
_atom_site_fract_x
_atom_site_fract_y
_atom_site_fract_z
_atom_site_U_iso_or_equiv
_atom_site_adp_type
_atom_site_occupancy
_atom_site_site_symmetry_order
_atom_site_calc_flag
_atom_site_refinement_flags_posn
_atom_site_refinement_flags_adp
_atom_site_refinement_flags_occupancy
_atom_site_disorder_assembly
_atom_site_disorder_group
S1A S -0.00049(11) 0.76651(7) -0.17961(5) 0.0306(2) Uani 1 1 d . . . . .
F1A F 0.0984(4) 0.9331(3) -0.45005(15) 0.0784(10) Uani 1 1 d . . . . .
O1A O 0.3171(4) 0.9964(3) -0.40949(15) 0.0498(8) Uani 1 1 d . . . . .
N1A N 0.0121(4) 0.7616(3) -0.04299(17) 0.0311(7) Uani 1 1 d D . . . .
H1AA H 0.033(5) 0.793(3) -0.0107(14) 0.037 Uiso 1 1 d D U . . .
H1AB H -0.085(2) 0.737(3) -0.040(2) 0.037 Uiso 1 1 d D U . . .
C1A C 0.0716(4) 0.8130(3) -0.10868(19) 0.0272(7) Uani 1 1 d . . . . .
F2A F 0.3236(4) 0.9770(3) -0.51511(14) 0.0717(9) Uani 1 1 d . . . . .
N2A N 0.1882(4) 0.8917(2) -0.12360(16) 0.0282(6) Uani 1 1 d . . . . .
C2A C 0.1391(4) 0.8622(3) -0.23424(19) 0.0279(7) Uani 1 1 d . . . . .
F3A F 0.3064(5) 0.8224(3) -0.43585(15) 0.0778(10) Uani 1 1 d . . . . .
C3A C 0.2282(4) 0.9216(3) -0.19492(19) 0.0271(7) Uani 1 1 d . . . . .
C4A C 0.3447(5) 1.0051(3) -0.2293(2) 0.0335(8) Uani 1 1 d . . . . .
H4A H 0.405626 1.047464 -0.203866 0.040 Uiso 1 1 calc R U . . .
C5A C 0.3702(5) 1.0254(3) -0.3001(2) 0.0372(9) Uani 1 1 d . . . . .
H5A H 0.450032 1.081621 -0.323603 0.045 Uiso 1 1 calc R U . . .
C6A C 0.2805(5) 0.9646(3) -0.3379(2) 0.0357(8) Uani 1 1 d . . . . .
C7A C 0.1621(5) 0.8823(3) -0.3062(2) 0.0336(8) Uani 1 1 d . . . . .
H7A H 0.099881 0.841788 -0.332152 0.040 Uiso 1 1 calc R U . . .
C8A C 0.2629(6) 0.9326(4) -0.4514(2) 0.0525(11) Uani 1 1 d . . . . .
S1C S 0.56598(11) 0.27439(7) 0.80670(5) 0.0314(2) Uani 1 1 d . . . . .
F1C F 0.2569(6) 0.3683(3) 0.56195(18) 0.1059(14) Uani 1 1 d . . . . .
O1C O 0.3570(4) 0.5277(3) 0.58455(15) 0.0444(7) Uani 1 1 d . . . . .
N1C N 0.4989(4) 0.2587(3) 0.94517(17) 0.0321(7) Uani 1 1 d D . . . .
H1CA H 0.595(2) 0.234(3) 0.949(2) 0.038 Uiso 1 1 d D U . . .
H1CB H 0.465(5) 0.289(3) 0.9783(14) 0.038 Uiso 1 1 d D U . . .
C1C C 0.4625(4) 0.3123(3) 0.88044(19) 0.0274(7) Uani 1 1 d . . . . .
F2C F 0.0971(4) 0.5115(4) 0.56449(18) 0.1000(13) Uani 1 1 d . . . . .
N2C N 0.3462(4) 0.3898(2) 0.86962(16) 0.0291(6) Uani 1 1 d . . . . .
C2C C 0.4445(4) 0.3733(3) 0.7556(2) 0.0288(8) Uani 1 1 d . . . . .
F3C F 0.2906(4) 0.5206(3) 0.48298(14) 0.0781(10) Uani 1 1 d . . . . .
C3C C 0.3341(4) 0.4256(3) 0.79919(19) 0.0282(7) Uani 1 1 d . . . . .
C4C C 0.2268(5) 0.5107(3) 0.7690(2) 0.0332(8) Uani 1 1 d . . . . .
H4C H 0.150121 0.546700 0.797174 0.040 Uiso 1 1 calc R U . . .
C5C C 0.2334(5) 0.5418(3) 0.6978(2) 0.0362(9) Uani 1 1 d . . . . .
H5C H 0.161620 0.600114 0.676977 0.043 Uiso 1 1 calc R U . . .
C6C C 0.3434(5) 0.4891(3) 0.6567(2) 0.0351(8) Uani 1 1 d . . . . .
C7C C 0.4510(5) 0.4036(3) 0.6843(2) 0.0329(8) Uani 1 1 d . . . . .
H7C H 0.525760 0.367399 0.655452 0.039 Uiso 1 1 calc R U . . .
C8C C 0.2540(7) 0.4824(5) 0.5490(3) 0.0605(13) Uani 1 1 d . . . . .
S1B S 0.30560(11) 1.04585(7) 0.10562(5) 0.0288(2) Uani 1 1 d . . . . .
F1B F 0.2745(4) 0.8214(3) 0.37478(16) 0.0838(11) Uani 1 1 d . . . . .
O1B O 0.0149(3) 0.8404(2) 0.34559(14) 0.0395(6) Uani 1 1 d . . . . .
N1B N 0.2992(4) 1.0221(3) -0.02614(17) 0.0345(7) Uani 1 1 d D . . . .
H1BA H 0.359(4) 1.082(2) -0.036(2) 0.041 Uiso 1 1 d D U . . .
H1BB H 0.270(5) 0.992(3) -0.0577(14) 0.041 Uiso 1 1 d D U . . .
C1B C 0.2393(4) 0.9816(3) 0.03960(19) 0.0271(7) Uani 1 1 d . . . . .
F2B F 0.0679(4) 0.7646(3) 0.44946(13) 0.0619(7) Uani 1 1 d . . . . .
N2B N 0.1349(4) 0.8952(2) 0.05990(15) 0.0283(6) Uani 1 1 d . . . . .
C2B C 0.1758(4) 0.9498(3) 0.16569(19) 0.0274(7) Uani 1 1 d . . . . .
F3B F 0.1419(4) 0.6714(3) 0.36879(15) 0.0694(8) Uani 1 1 d . . . . .
C3B C 0.0964(4) 0.8758(3) 0.13126(18) 0.0262(7) Uani 1 1 d . . . . .
C4B C -0.0138(4) 0.7913(3) 0.1698(2) 0.0305(8) Uani 1 1 d . . . . .
H4B H -0.072499 0.742696 0.147413 0.037 Uiso 1 1 calc R U . . .
C5B C -0.0364(5) 0.7793(3) 0.2408(2) 0.0329(8) Uani 1 1 d . . . . .
H5B H -0.108940 0.720803 0.267458 0.039 Uiso 1 1 calc R U . . .
C6B C 0.0465(5) 0.8524(3) 0.27327(19) 0.0320(8) Uani 1 1 d . . . . .
C7B C 0.1534(5) 0.9403(3) 0.23665(19) 0.0303(8) Uani 1 1 d . . . . .
H7B H 0.207803 0.990866 0.259227 0.036 Uiso 1 1 calc R U . . .
C8B C 0.1222(6) 0.7758(4) 0.3842(2) 0.0504(11) Uani 1 1 d . . . . .
S1D S 0.16195(11) 0.54819(7) 1.10352(5) 0.0296(2) Uani 1 1 d . . . . .
F1D F 0.2591(4) 0.1558(2) 1.36212(14) 0.0687(9) Uani 1 1 d . . . . .
O1D O 0.3663(3) 0.3339(2) 1.33787(14) 0.0385(6) Uani 1 1 d . . . . .
N1D N 0.2113(4) 0.5250(3) 0.97093(17) 0.0362(7) Uani 1 1 d D . . . .
H1DA H 0.250(5) 0.494(3) 0.9386(14) 0.043 Uiso 1 1 d D U . . .
H1DB H 0.157(4) 0.586(2) 0.964(2) 0.043 Uiso 1 1 d D U . . .
C1D C 0.2491(4) 0.4838(3) 1.03542(19) 0.0273(7) Uani 1 1 d . . . . .
F2D F 0.2823(4) 0.2501(2) 1.44236(13) 0.0590(7) Uani 1 1 d . . . . .
N2D N 0.3480(4) 0.3957(2) 1.05277(16) 0.0294(6) Uani 1 1 d . . . . .
C2D C 0.2694(4) 0.4496(3) 1.16073(19) 0.0273(7) Uani 1 1 d . . . . .
F3D F 0.0999(3) 0.2962(3) 1.37057(15) 0.0660(8) Uani 1 1 d . . . . .
C3D C 0.3633(4) 0.3768(3) 1.12345(18) 0.0259(7) Uani 1 1 d . . . . .
C4D C 0.4607(4) 0.2911(3) 1.1597(2) 0.0300(8) Uani 1 1 d . . . . .
H4D H 0.528134 0.242825 1.135639 0.036 Uiso 1 1 calc R U . . .
C5D C 0.4582(5) 0.2770(3) 1.2306(2) 0.0328(8) Uani 1 1 d . . . . .
H5D H 0.523956 0.218720 1.255426 0.039 Uiso 1 1 calc R U . . .
C6D C 0.3601(5) 0.3477(3) 1.26576(19) 0.0306(8) Uani 1 1 d . . . . .
C7D C 0.2669(4) 0.4366(3) 1.23180(19) 0.0298(8) Uani 1 1 d . . . . .
H7D H 0.203995 0.486614 1.256172 0.036 Uiso 1 1 calc R U . . .
C8D C 0.2540(5) 0.2604(4) 1.3779(2) 0.0417(9) Uani 1 1 d . . . . .

loop_
_atom_site_aniso_label
_atom_site_aniso_U_11
_atom_site_aniso_U_22
_atom_site_aniso_U_33
_atom_site_aniso_U_23
_atom_site_aniso_U_13
_atom_site_aniso_U_12
S1A 0.0314(5) 0.0230(4) 0.0383(5) -0.0092(4) -0.0010(4) -0.0048(3)
F1A 0.067(2) 0.112(3) 0.0508(18) 0.0037(17) -0.0190(15) -0.0107(18)
O1A 0.062(2) 0.0502(18) 0.0349(16) -0.0058(13) 0.0017(14) -0.0104(15)
N1A 0.0325(16) 0.0233(15) 0.0368(18) -0.0043(13) -0.0032(14) -0.0001(12)
C1A 0.0305(18) 0.0178(15) 0.0337(19) -0.0054(13) -0.0038(15) 0.0024(13)
F2A 0.095(2) 0.082(2) 0.0327(15) -0.0006(14) -0.0021(14) -0.0085(18)
N2A 0.0300(15) 0.0204(14) 0.0344(17) -0.0053(12) -0.0046(13) -0.0009(11)
C2A 0.0263(17) 0.0211(16) 0.037(2) -0.0072(14) -0.0032(15) 0.0019(13)
F3A 0.123(3) 0.0577(18) 0.0516(18) -0.0153(14) 0.0042(18) 0.0139(18)
C3A 0.0262(17) 0.0194(16) 0.036(2) -0.0063(14) -0.0056(15) 0.0022(13)
C4A 0.035(2) 0.0262(18) 0.040(2) -0.0060(15) -0.0055(16) -0.0035(15)
C5A 0.036(2) 0.0300(19) 0.044(2) -0.0022(16) -0.0016(17) -0.0062(16)
C6A 0.039(2) 0.036(2) 0.031(2) -0.0060(16) -0.0030(17) 0.0043(16)
C7A 0.035(2) 0.0311(19) 0.037(2) -0.0105(16) -0.0039(16) 0.0009(15)
C8A 0.059(3) 0.058(3) 0.037(2) -0.003(2) -0.004(2) -0.003(2)
S1C 0.0325(5) 0.0224(4) 0.0401(5) -0.0079(4) -0.0043(4) 0.0051(3)
F1C 0.194(5) 0.067(2) 0.065(2) -0.0181(18) -0.039(3) -0.022(2)
O1C 0.0444(16) 0.0484(17) 0.0361(16) 0.0011(13) -0.0032(13) -0.0002(13)
N1C 0.0332(17) 0.0250(15) 0.0364(18) -0.0018(13) -0.0044(14) 0.0007(13)
C1C 0.0264(17) 0.0187(16) 0.038(2) -0.0068(14) -0.0026(15) -0.0043(13)
F2C 0.054(2) 0.184(4) 0.066(2) -0.031(2) -0.0149(16) 0.005(2)
N2C 0.0270(15) 0.0216(14) 0.0376(17) -0.0043(12) -0.0010(13) 0.0007(11)
C2C 0.0258(17) 0.0207(16) 0.041(2) -0.0069(14) -0.0067(15) 0.0002(13)
F3C 0.081(2) 0.113(3) 0.0354(16) -0.0044(16) -0.0076(14) 0.0182(19)
C3C 0.0279(18) 0.0208(16) 0.037(2) -0.0064(14) -0.0039(15) -0.0038(13)
C4C 0.0296(19) 0.0275(18) 0.043(2) -0.0085(16) -0.0046(16) 0.0045(15)
C5C 0.033(2) 0.0301(19) 0.045(2) -0.0040(16) -0.0080(17) 0.0039(15)
C6C 0.035(2) 0.0320(19) 0.036(2) -0.0029(16) -0.0043(17) -0.0025(16)
C7C 0.0299(19) 0.0285(18) 0.041(2) -0.0089(16) -0.0027(16) -0.0015(15)
C8C 0.063(3) 0.075(4) 0.042(3) -0.009(2) -0.008(2) 0.001(3)
S1B 0.0312(5) 0.0222(4) 0.0337(5) -0.0071(3) -0.0031(4) -0.0030(3)
F1B 0.0545(18) 0.131(3) 0.0555(19) 0.0121(18) -0.0145(14) -0.0259(19)
O1B 0.0450(16) 0.0407(15) 0.0309(14) -0.0052(12) 0.0004(12) 0.0056(12)
N1B 0.0419(19) 0.0296(16) 0.0321(18) -0.0065(13) -0.0016(15) -0.0104(14)
C1B 0.0260(17) 0.0224(16) 0.034(2) -0.0079(14) -0.0040(15) 0.0033(13)
F2B 0.0695(18) 0.081(2) 0.0310(14) -0.0021(13) -0.0018(12) -0.0081(15)
N2B 0.0297(15) 0.0232(14) 0.0316(16) -0.0052(12) -0.0026(13) 0.0002(12)
C2B 0.0266(17) 0.0192(16) 0.035(2) -0.0028(14) -0.0035(15) 0.0035(13)
F3B 0.094(2) 0.0566(17) 0.0518(17) 0.0023(13) -0.0095(15) 0.0265(16)
C3B 0.0264(17) 0.0210(16) 0.0322(19) -0.0078(14) -0.0042(14) 0.0043(13)
C4B 0.0291(18) 0.0203(16) 0.041(2) -0.0037(15) -0.0030(16) -0.0008(13)
C5B 0.0321(19) 0.0268(18) 0.036(2) -0.0002(15) 0.0004(16) 0.0005(15)
C6B 0.036(2) 0.0291(18) 0.0289(19) -0.0037(15) -0.0011(16) 0.0061(15)
C7B 0.0353(19) 0.0242(17) 0.032(2) -0.0076(14) -0.0035(15) 0.0041(14)
C8B 0.053(3) 0.061(3) 0.034(2) 0.000(2) -0.006(2) -0.011(2)
S1D 0.0310(5) 0.0220(4) 0.0362(5) -0.0066(3) -0.0032(4) 0.0035(3)
F1D 0.114(3) 0.0390(14) 0.0483(16) -0.0015(12) 0.0041(16) -0.0157(15)
O1D 0.0417(15) 0.0402(15) 0.0345(15) -0.0072(12) -0.0078(12) -0.0044(12)
N1D 0.0421(19) 0.0321(17) 0.0345(18) -0.0058(14) -0.0075(15) 0.0110(14)
C1D 0.0261(17) 0.0185(16) 0.037(2) -0.0062(14) -0.0025(15) -0.0009(13)
F2D 0.0747(19) 0.0684(18) 0.0325(14) -0.0057(12) -0.0076(13) -0.0016(14)
N2D 0.0294(15) 0.0220(14) 0.0361(17) -0.0041(12) -0.0041(13) 0.0022(12)
C2D 0.0254(17) 0.0159(15) 0.040(2) -0.0043(14) -0.0037(15) -0.0040(13)
F3D 0.0437(15) 0.083(2) 0.0617(18) 0.0045(15) 0.0020(13) -0.0018(14)
C3D 0.0238(17) 0.0213(16) 0.0323(19) -0.0044(14) -0.0024(14) -0.0036(13)
C4D 0.0280(18) 0.0234(17) 0.039(2) -0.0056(15) -0.0051(16) 0.0028(14)
C5D 0.0310(19) 0.0268(18) 0.041(2) -0.0050(15) -0.0086(16) 0.0009(15)
C6D 0.0323(19) 0.0268(18) 0.033(2) -0.0057(15) -0.0071(15) -0.0036(14)
C7D 0.0301(18) 0.0239(17) 0.037(2) -0.0097(15) -0.0042(15) -0.0027(14)
C8D 0.048(2) 0.041(2) 0.035(2) -0.0038(18) -0.0055(18) 0.0008(18)

loop_
_atom_type_symbol
_atom_type_description
_atom_type_scat_dispersion_real
_atom_type_scat_dispersion_imag
_atom_type_scat_source
C C 0.0137 0.0067 'International Tables Vol C Tables 4.2.6.8 and 6.1.1.4'
H H 0.0000 0.0000 'International Tables Vol C Tables 4.2.6.8 and 6.1.1.4'
N N 0.0241 0.0134 'International Tables Vol C Tables 4.2.6.8 and 6.1.1.4'
O O 0.0389 0.0241 'International Tables Vol C Tables 4.2.6.8 and 6.1.1.4'
F F 0.0583 0.0400 'International Tables Vol C Tables 4.2.6.8 and 6.1.1.4'
S S 0.2925 0.4295 'International Tables Vol C Tables 4.2.6.8 and 6.1.1.4'

loop_
_geom_angle_atom_site_label_1
_geom_angle_atom_site_label_2
_geom_angle_atom_site_label_3
_geom_angle
_geom_angle_site_symmetry_1
_geom_angle_site_symmetry_3
C2A S1A C1A 88.83(17) . .
C8A O1A C6A 120.7(3) . .
H1AA N1A H1AB 114(4) . .
C1A N1A H1AA 118(3) . .
C1A N1A H1AB 113(3) . .
N1A C1A S1A 119.7(3) . .
N2A C1A S1A 115.8(3) . .
N2A C1A N1A 124.3(3) . .
C1A N2A C3A 110.5(3) . .
C3A C2A S1A 109.6(3) . .
C7A C2A S1A 127.6(3) . .
C7A C2A C3A 122.8(3) . .
N2A C3A C2A 115.3(3) . .
N2A C3A C4A 126.1(3) . .
C4A C3A C2A 118.6(3) . .
C3A C4A H4A 120.3 . .
C5A C4A C3A 119.4(3) . .
C5A C4A H4A 120.3 . .
C4A C5A H5A 119.6 . .
C4A C5A C6A 120.8(4) . .
C6A C5A H5A 119.6 . .
C5A C6A O1A 114.3(3) . .
C7A C6A O1A 123.8(4) . .
C7A C6A C5A 121.9(4) . .
C2A C7A H7A 121.8 . .
C6A C7A C2A 116.5(3) . .
C6A C7A H7A 121.8 . .
O1A C8A F1A 112.2(4) . .
F2A C8A F1A 107.7(4) . .
F2A C8A O1A 108.4(4) . .
F2A C8A F3A 108.8(4) . .
F3A C8A F1A 106.3(4) . .
F3A C8A O1A 113.3(4) . .
C2C S1C C1C 89.12(17) . .
C8C O1C C6C 117.7(3) . .
H1CA N1C H1CB 111(4) . .
C1C N1C H1CA 118(3) . .
C1C N1C H1CB 118(3) . .
N1C C1C S1C 120.7(3) . .
N2C C1C S1C 116.2(3) . .
N2C C1C N1C 123.1(3) . .
C1C N2C C3C 110.1(3) . .
C3C C2C S1C 108.7(3) . .
C7C C2C S1C 128.9(3) . .
C7C C2C C3C 122.4(3) . .
N2C C3C C2C 115.9(3) . .
N2C C3C C4C 125.4(3) . .
C4C C3C C2C 118.6(3) . .
C3C C4C H4C 120.4 . .
C5C C4C C3C 119.3(4) . .
C5C C4C H4C 120.4 . .
C4C C5C H5C 119.7 . .
C6C C5C C4C 120.6(3) . .
C6C C5C H5C 119.7 . .
C5C C6C O1C 119.8(3) . .
C5C C6C C7C 122.2(4) . .
C7C C6C O1C 117.8(3) . .
C2C C7C C6C 116.9(4) . .
C2C C7C H7C 121.5 . .
C6C C7C H7C 121.5 . .
F1C C8C O1C 112.6(4) . .
F1C C8C F2C 106.1(5) . .
O1C C8C F2C 111.4(5) . .
F3C C8C F1C 108.9(5) . .
F3C C8C O1C 110.0(5) . .
F3C C8C F2C 107.6(4) . .
C2B S1B C1B 88.77(17) . .
C8B O1B C6B 116.3(3) . .
H1BA N1B H1BB 120(4) . .
C1B N1B H1BA 119(3) . .
C1B N1B H1BB 120(3) . .
N1B C1B S1B 119.2(3) . .
N2B C1B S1B 115.8(3) . .
N2B C1B N1B 124.9(3) . .
C1B N2B C3B 110.5(3) . .
C3B C2B S1B 109.3(3) . .
C7B C2B S1B 128.0(3) . .
C7B C2B C3B 122.7(3) . .
N2B C3B C2B 115.6(3) . .
N2B C3B C4B 125.5(3) . .
C4B C3B C2B 118.9(3) . .
C3B C4B H4B 120.3 . .
C5B C4B C3B 119.4(3) . .
C5B C4B H4B 120.3 . .
C4B C5B H5B 119.9 . .
C4B C5B C6B 120.2(3) . .
C6B C5B H5B 119.9 . .
C5B C6B O1B 118.4(3) . .
C5B C6B C7B 122.4(3) . .
C7B C6B O1B 119.1(3) . .
C2B C7B C6B 116.5(3) . .
C2B C7B H7B 121.8 . .
C6B C7B H7B 121.8 . .
F1B C8B O1B 113.2(4) . .
F2B C8B F1B 108.6(4) . .
F2B C8B O1B 108.8(4) . .
F2B C8B F3B 109.5(4) . .
F3B C8B F1B 104.6(4) . .
F3B C8B O1B 112.0(4) . .
C2D S1D C1D 88.97(17) . .
C8D O1D C6D 116.0(3) . .
H1DA N1D H1DB 122(4) . .
C1D N1D H1DA 120(3) . .
C1D N1D H1DB 117(3) . .
N1D C1D S1D 119.6(3) . .
N2D C1D S1D 116.2(3) . .
N2D C1D N1D 124.2(3) . .
C1D N2D C3D 109.5(3) . .
C3D C2D S1D 109.0(3) . .
C7D C2D S1D 128.7(3) . .
C7D C2D C3D 122.4(3) . .
N2D C3D C2D 116.4(3) . .
N2D C3D C4D 125.1(3) . .
C4D C3D C2D 118.5(3) . .
C3D C4D H4D 120.2 . .
C5D C4D C3D 119.5(3) . .
C5D C4D H4D 120.2 . .
C4D C5D H5D 119.8 . .
C4D C5D C6D 120.3(3) . .
C6D C5D H5D 119.8 . .
C5D C6D O1D 118.6(3) . .
C7D C6D O1D 119.0(3) . .
C7D C6D C5D 122.1(4) . .
C2D C7D H7D 121.5 . .
C6D C7D C2D 117.1(3) . .
C6D C7D H7D 121.5 . .
F1D C8D O1D 112.3(4) . .
F2D C8D F1D 108.9(3) . .
F2D C8D O1D 109.1(4) . .
F2D C8D F3D 109.1(4) . .
F3D C8D F1D 105.1(4) . .
F3D C8D O1D 112.3(3) . .

loop_
_geom_bond_atom_site_label_1
_geom_bond_atom_site_label_2
_geom_bond_distance
_geom_bond_site_symmetry_2
S1A C1A 1.760(4) .
S1A C2A 1.740(4) .
F1A C8A 1.333(6) .
O1A C6A 1.397(5) .
O1A C8A 1.332(6) .
N1A H1AA 0.834(13) .
N1A H1AB 0.834(13) .
N1A C1A 1.365(5) .
C1A N2A 1.303(4) .
F2A C8A 1.317(5) .
N2A C3A 1.394(5) .
C2A C3A 1.400(5) .
C2A C7A 1.393(5) .
F3A C8A 1.323(6) .
C3A C4A 1.397(5) .
C4A H4A 0.9500 .
C4A C5A 1.371(6) .
C5A H5A 0.9500 .
C5A C6A 1.393(6) .
C6A C7A 1.384(5) .
C7A H7A 0.9500 .
S1C C1C 1.751(4) .
S1C C2C 1.743(4) .
F1C C8C 1.315(6) .
O1C C6C 1.405(5) .
O1C C8C 1.325(6) .
N1C H1CA 0.834(13) .
N1C H1CB 0.834(13) .
N1C C1C 1.369(5) .
C1C N2C 1.307(4) .
F2C C8C 1.339(6) .
N2C C3C 1.387(5) .
C2C C3C 1.410(5) .
C2C C7C 1.383(5) .
F3C C8C 1.302(6) .
C3C C4C 1.398(5) .
C4C H4C 0.9500 .
C4C C5C 1.381(6) .
C5C H5C 0.9500 .
C5C C6C 1.379(6) .
C6C C7C 1.386(5) .
C7C H7C 0.9500 .
S1B C1B 1.766(4) .
S1B C2B 1.746(4) .
F1B C8B 1.335(5) .
O1B C6B 1.411(4) .
O1B C8B 1.341(5) .
N1B H1BA 0.834(13) .
N1B H1BB 0.834(13) .
N1B C1B 1.340(5) .
C1B N2B 1.305(4) .
F2B C8B 1.308(5) .
N2B C3B 1.392(5) .
C2B C3B 1.407(5) .
C2B C7B 1.383(5) .
F3B C8B 1.330(6) .
C3B C4B 1.399(5) .
C4B H4B 0.9500 .
C4B C5B 1.379(5) .
C5B H5B 0.9500 .
C5B C6B 1.390(5) .
C6B C7B 1.395(5) .
C7B H7B 0.9500 .
S1D C1D 1.766(4) .
S1D C2D 1.739(4) .
F1D C8D 1.330(5) .
O1D C6D 1.412(4) .
O1D C8D 1.347(5) .
N1D H1DA 0.834(13) .
N1D H1DB 0.834(13) .
N1D C1D 1.336(5) .
C1D N2D 1.314(4) .
F2D C8D 1.301(5) .
N2D C3D 1.391(5) .
C2D C3D 1.412(5) .
C2D C7D 1.385(5) .
F3D C8D 1.327(5) .
C3D C4D 1.398(5) .
C4D H4D 0.9500 .
C4D C5D 1.380(5) .
C5D H5D 0.9500 .
C5D C6D 1.388(5) .
C6D C7D 1.383(5) .
C7D H7D 0.9500 .

loop_
_geom_hbond_atom_site_label_D
_geom_hbond_atom_site_label_H
_geom_hbond_atom_site_label_A
_geom_hbond_distance_DH
_geom_hbond_distance_HA
_geom_hbond_distance_DA
_geom_hbond_angle_DHA
_geom_hbond_site_symmetry_A
_geom_hbond_publ_flag
N1A H1AA N2B 0.834(13) 2.240(16) 3.059(4) 167(4) . yes
C5A H5A F1B 0.95 2.55 3.462(5) 161.7 2_675 yes
C7A H7A F1A 0.95 2.37 2.888(5) 114.0 . yes
C7A H7A F3D 0.95 2.58 3.504(5) 164.9 2_566 yes
N1C H1CA N2B 0.834(13) 2.667(19) 3.467(4) 161(4) 2_666 yes
N1C H1CB N2D 0.834(13) 2.261(16) 3.084(4) 169(4) . yes
C4C H4C S1A 0.95 2.95 3.777(4) 146.2 1_556 yes
C5C H5C F3D 0.95 2.60 3.510(5) 161.7 2_567 yes
N1B H1BA N1C 0.834(13) 2.332(14) 3.161(4) 173(4) 1_564 yes
N1B H1BB N2A 0.834(13) 2.085(15) 2.911(4) 171(4) . yes
N1D H1DA N2C 0.834(13) 2.109(15) 2.934(5) 170(4) . yes
N1D H1DB N1A 0.834(13) 2.350(14) 3.180(4) 173(4) 1_556 yes

loop_
_geom_torsion_atom_site_label_1
_geom_torsion_atom_site_label_2
_geom_torsion_atom_site_label_3
_geom_torsion_atom_site_label_4
_geom_torsion
_geom_torsion_site_symmetry_1
_geom_torsion_site_symmetry_2
_geom_torsion_site_symmetry_3
_geom_torsion_site_symmetry_4
S1A C1A N2A C3A 0.4(4) . . . .
S1A C2A C3A N2A 0.5(4) . . . .
S1A C2A C3A C4A -178.5(3) . . . .
S1A C2A C7A C6A 179.1(3) . . . .
O1A C6A C7A C2A -179.0(3) . . . .
N1A C1A N2A C3A 176.3(3) . . . .
C1A S1A C2A C3A -0.2(3) . . . .
C1A S1A C2A C7A -178.9(3) . . . .
C1A N2A C3A C2A -0.6(4) . . . .
C1A N2A C3A C4A 178.3(3) . . . .
N2A C3A C4A C5A -179.8(3) . . . .
C2A S1A C1A N1A -176.2(3) . . . .
C2A S1A C1A N2A -0.1(3) . . . .
C2A C3A C4A C5A -0.9(5) . . . .
C3A C2A C7A C6A 0.6(5) . . . .
C3A C4A C5A C6A 0.6(6) . . . .
C4A C5A C6A O1A 178.6(3) . . . .
C4A C5A C6A C7A 0.4(6) . . . .
C5A C6A C7A C2A -1.0(6) . . . .
C6A O1A C8A F1A 65.4(5) . . . .
C6A O1A C8A F2A -175.9(4) . . . .
C6A O1A C8A F3A -55.1(6) . . . .
C7A C2A C3A N2A 179.3(3) . . . .
C7A C2A C3A C4A 0.3(5) . . . .
C8A O1A C6A C5A 168.3(4) . . . .
C8A O1A C6A C7A -13.5(6) . . . .
S1C C1C N2C C3C -0.8(4) . . . .
S1C C2C C3C N2C 0.4(4) . . . .
S1C C2C C3C C4C 178.4(3) . . . .
S1C C2C C7C C6C -177.3(3) . . . .
O1C C6C C7C C2C 175.1(3) . . . .
N1C C1C N2C C3C -177.9(3) . . . .
C1C S1C C2C C3C -0.7(3) . . . .
C1C S1C C2C C7C 177.1(3) . . . .
C1C N2C C3C C2C 0.2(4) . . . .
C1C N2C C3C C4C -177.6(3) . . . .
N2C C3C C4C C5C 176.9(3) . . . .
C2C S1C C1C N1C 178.1(3) . . . .
C2C S1C C1C N2C 0.9(3) . . . .
C2C C3C C4C C5C -0.8(5) . . . .
C3C C2C C7C C6C 0.2(5) . . . .
C3C C4C C5C C6C 0.6(6) . . . .
C4C C5C C6C O1C -175.4(3) . . . .
C4C C5C C6C C7C 0.0(6) . . . .
C5C C6C C7C C2C -0.4(6) . . . .
C6C O1C C8C F1C -53.7(6) . . . .
C6C O1C C8C F2C 65.4(6) . . . .
C6C O1C C8C F3C -175.3(4) . . . .
C7C C2C C3C N2C -177.5(3) . . . .
C7C C2C C3C C4C 0.4(5) . . . .
C8C O1C C6C C5C -86.7(5) . . . .
C8C O1C C6C C7C 97.7(5) . . . .
S1B C1B N2B C3B 1.6(4) . . . .
S1B C2B C3B N2B -0.7(4) . . . .
S1B C2B C3B C4B 179.9(3) . . . .
S1B C2B C7B C6B -177.5(3) . . . .
O1B C6B C7B C2B -178.2(3) . . . .
N1B C1B N2B C3B -179.4(3) . . . .
C1B S1B C2B C3B 1.3(3) . . . .
C1B S1B C2B C7B 179.1(3) . . . .
C1B N2B C3B C2B -0.5(4) . . . .
C1B N2B C3B C4B 178.8(3) . . . .
N2B C3B C4B C5B 178.0(3) . . . .
C2B S1B C1B N1B 179.2(3) . . . .
C2B S1B C1B N2B -1.7(3) . . . .
C2B C3B C4B C5B -2.8(5) . . . .
C3B C2B C7B C6B 0.0(5) . . . .
C3B C4B C5B C6B 1.6(5) . . . .
C4B C5B C6B O1B 177.4(3) . . . .
C4B C5B C6B C7B 0.5(6) . . . .
C5B C6B C7B C2B -1.3(5) . . . .
C6B O1B C8B F1B 64.8(5) . . . .
C6B O1B C8B F2B -174.4(3) . . . .
C6B O1B C8B F3B -53.2(5) . . . .
C7B C2B C3B N2B -178.7(3) . . . .
C7B C2B C3B C4B 2.0(5) . . . .
C8B O1B C6B C5B 96.7(4) . . . .
C8B O1B C6B C7B -86.3(4) . . . .
S1D C1D N2D C3D -1.8(4) . . . .
S1D C2D C3D N2D -1.6(4) . . . .
S1D C2D C3D C4D 179.6(3) . . . .
S1D C2D C7D C6D 177.6(3) . . . .
O1D C6D C7D C2D 177.6(3) . . . .
N1D C1D N2D C3D 178.9(3) . . . .
C1D S1D C2D C3D 0.5(2) . . . .
C1D S1D C2D C7D -177.9(3) . . . .
C1D N2D C3D C2D 2.2(4) . . . .
C1D N2D C3D C4D -179.1(3) . . . .
N2D C3D C4D C5D -176.4(3) . . . .
C2D S1D C1D N1D -179.8(3) . . . .
C2D S1D C1D N2D 0.8(3) . . . .
C2D C3D C4D C5D 2.3(5) . . . .
C3D C2D C7D C6D -0.6(5) . . . .
C3D C4D C5D C6D -0.2(5) . . . .
C4D C5D C6D O1D -177.3(3) . . . .
C4D C5D C6D C7D -2.5(5) . . . .
C5D C6D C7D C2D 2.8(5) . . . .
C6D O1D C8D F1D 54.6(5) . . . .
C6D O1D C8D F2D 175.4(3) . . . .
C6D O1D C8D F3D -63.6(5) . . . .
C7D C2D C3D N2D 176.8(3) . . . .
C7D C2D C3D C4D -2.0(5) . . . .
C8D O1D C6D C5D -92.2(4) . . . .
C8D O1D C6D C7D 92.8(4) . . . .

_cod_database_fobs_code 4519493
